data_7705507
loop_
_publ_author_name
'Guo, Zhifang'
'Blair, Victoria L.'
'Deacon, Glen B.'
'Junk, Peter C.'

_publ_section_title
;
 Widely contrasting outcomes from the use of
 tris(pentafluorophenyl)bismuth or pentafluorophenylsilver as oxidants in
 the reactions of lanthanoid metals with
 <i>N</i>,<i>N</i>'-diarylformamidines.
;
_journal_issue 39
_journal_name_full 'Dalton transactions (Cambridge, England : 2003)'
_journal_page_first 13588
_journal_page_last 13600
_journal_paper_doi 10.1039/d0dt03044a
_journal_volume 49
_journal_year 2020
_chemical_formula_moiety 'C70 H90 N8 O4 Yb2'
_chemical_formula_sum 'C70 H90 N8 O4 Yb2'
_chemical_formula_weight 1453.57
_space_group_crystal_system monoclinic
_space_group_IT_number 14
_space_group_name_Hall '-P 2yn'
_space_group_name_H-M_alt 'P 1 21/n 1'
_atom_sites_solution_hydrogens geom
_atom_sites_solution_primary direct
_audit_creation_date 2020-08-21
_audit_creation_method
;
Olex2 1.3
(compiled Sep 10 2019 10:52:38 for OlexSys, GUI svn.r5938)
;
_audit_update_record
;
2020-08-21 deposited with the CCDC.	2020-09-16 downloaded from the CCDC.
;
_cell_angle_alpha 90
_cell_angle_beta 100.37(3)
_cell_angle_gamma 90
_cell_formula_units_Z 2
_cell_length_a 12.250(3)
_cell_length_b 15.840(3)
_cell_length_c 17.389(4)
_cell_measurement_reflns_used 289
_cell_measurement_temperature 100(2)
_cell_measurement_theta_max 22
_cell_measurement_theta_min 2
_cell_volume 3319.0(13)
_computing_cell_refinement 'XDS (Kabsch, 1993)'
_computing_data_collection 'BluIce (McPhillips, 2002)'
_computing_data_reduction 'XDS (Kabsch, 1993)'
_computing_molecular_graphics 'Olex2 1.3 (Dolomanov et al., 2009)'
_computing_publication_material 'Olex2 1.3 (Dolomanov et al., 2009)'
_computing_structure_refinement 'ShelXL 2018/3 (Sheldrick, 2015)'
_computing_structure_solution 'SIR2004 n/a (Burla et al.,  2007)'
_diffrn_ambient_temperature 100(2)
_diffrn_measured_fraction_theta_full 0.994
_diffrn_measured_fraction_theta_max 0.993
_diffrn_measurement_device_type 'ADSC Quantum 210r'
_diffrn_measurement_method 'Phi Scan'
_diffrn_radiation_monochromator 'Silicon Double Crystal'
_diffrn_radiation_type Synchrotron
_diffrn_radiation_wavelength 0.71073
_diffrn_reflns_av_R_equivalents 0.0879
_diffrn_reflns_av_unetI/netI 0.0437
_diffrn_reflns_Laue_measured_fraction_full 0.994
_diffrn_reflns_Laue_measured_fraction_max 0.993
_diffrn_reflns_limit_h_max 15
_diffrn_reflns_limit_h_min -15
_diffrn_reflns_limit_k_max 19
_diffrn_reflns_limit_k_min -19
_diffrn_reflns_limit_l_max 21
_diffrn_reflns_limit_l_min -21
_diffrn_reflns_number 45312
_diffrn_reflns_point_group_measured_fraction_full 0.994
_diffrn_reflns_point_group_measured_fraction_max 0.993
_diffrn_reflns_theta_full 25.242
_diffrn_reflns_theta_max 26.042
_diffrn_reflns_theta_min 2.281
_diffrn_source 'MX1 Beamline Australian Synchrotron'
_diffrn_standards_number 0
_exptl_absorpt_coefficient_mu 2.853
_exptl_absorpt_correction_T_max 0.981
_exptl_absorpt_correction_T_min 0.646
_exptl_absorpt_correction_type multi-scan
_exptl_absorpt_process_details 'XDS(Kabsch, 1993)'
_exptl_crystal_colour red
_exptl_crystal_colour_primary red
_exptl_crystal_density_diffrn 1.454
_exptl_crystal_density_method 'not measured'
_exptl_crystal_description block
_exptl_crystal_F_000 1476
_exptl_crystal_size_max 0.1
_exptl_crystal_size_mid 0.1
_exptl_crystal_size_min 0.08
_refine_diff_density_max 1.558
_refine_diff_density_min -1.656
_refine_diff_density_rms 0.126
_refine_ls_extinction_method none
_refine_ls_goodness_of_fit_ref 1.057
_refine_ls_hydrogen_treatment constr
_refine_ls_matrix_type full
_refine_ls_number_parameters 396
_refine_ls_number_reflns 6495
_refine_ls_number_restraints 56
_refine_ls_restrained_S_all 1.056
_refine_ls_R_factor_all 0.0579
_refine_ls_R_factor_gt 0.0441
_refine_ls_shift/su_max 0.001
_refine_ls_shift/su_mean 0.000
_refine_ls_structure_factor_coef Fsqd
_refine_ls_weighting_details 'w=1/[\s^2^(Fo^2^)+(0.0625P)^2^+4.8021P] where P=(Fo^2^+2Fc^2^)/3'
_refine_ls_weighting_scheme calc
_refine_ls_wR_factor_gt 0.1085
_refine_ls_wR_factor_ref 0.1141
_reflns_Friedel_coverage 0.000
_reflns_number_gt 5210
_reflns_number_total 6495
_reflns_threshold_expression 'I > 2\s(I)'
_cod_data_source_file d0dt03044a2.cif
_cod_data_source_block 1_CCDC1
_cod_depositor_comments 'Adding full bibliography for 7705503--7705523.cif.'
_cod_original_cell_volume 3319.1(12)
_cod_database_code 7705507
_shelx_shelxl_version_number 2018/3
_shelx_space_group_comment
;
The symmetry employed for this shelxl refinement is uniquely defined
by the following loop, which should always be used as a source of
symmetry information in preference to the above space-group names.
They are only intended as comments.
;
_shelx_estimated_absorpt_t_max 0.804
_shelx_estimated_absorpt_t_min 0.763
_olex2_refinement_description
;
1. Fixed Uiso
 At 1.2 times of:
  All C(H) groups
 At 1.5 times of:
  All C(H,H,H) groups
2. Rigid bond restraints
 Yb1, O1
 with sigma for 1-2 distances of 0.01 and sigma for 1-3 distances of 0.01
 O1, Yb1
 with sigma for 1-2 distances of 0.01 and sigma for 1-3 distances of 0.01
3. Uiso/Uaniso restraints and constraints
Yb1 \\sim O1: within 2A with sigma of 0.01 and sigma for terminal atoms of 0.02
within 2A
Uanis(O1) \\sim Ueq, Uanis(Yb1) \\sim Ueq: with sigma of 0.1 and sigma for
terminal atoms of 0.2
4. Rigid body (RIGU) restrains
 N4, C31, C32, C33, C34, C35
 with sigma for 1-2 distances of 0.004 and sigma for 1-3 distances of 0.004
 Yb1, O2, O1
 with sigma for 1-2 distances of 0.004 and sigma for 1-3 distances of 0.004
5. Others
 Fixed Sof: O1(0.4) O1A(0.6)
6.a Ternary CH refined with riding coordinates:
 C16(H16), C23(H23), C2(H2), C9(H9)
6.b Aromatic/amide H refined with riding coordinates:
 C13(H13), C7(H7), C19(H19), C21(H21), C20(H20), C26(H26), C6(H6), C5(H5),
 C27(H27), C30(H30), C35(H35), C31(H31), C28(H28), C29(H29), C34(H34), C33(H33),
  C32(H32)
6.c Idealised Me refined as rotating group:
 C3(H3A,H3B,H3C), C17(H17A,H17B,H17C), C18(H18A,H18B,H18C), C11(H11A,H11B,
 H11C), C1(H1A,H1B,H1C), C10(H10A,H10B,H10C), C25(H25A,H25B,H25C), C24(H24A,
 H24B,H24C)
;
_olex2_submission_special_instructions 'No special instructions were received'

loop_
_space_group_symop_operation_xyz
'x, y, z'
'-x+1/2, y+1/2, -z+1/2'
'-x, -y, -z'
'x-1/2, -y-1/2, z-1/2'

loop_
_atom_site_label
_atom_site_type_symbol
_atom_site_fract_x
_atom_site_fract_y
_atom_site_fract_z
_atom_site_U_iso_or_equiv
_atom_site_adp_type
_atom_site_occupancy
_atom_site_site_symmetry_order
_atom_site_calc_flag
_atom_site_refinement_flags_posn
_atom_site_refinement_flags_adp
_atom_site_refinement_flags_occupancy
_atom_site_disorder_assembly
_atom_site_disorder_group
Yb1 Yb 0.51495(2) 0.52116(2) 0.58985(2) 0.03456(10) Uani 1 1 d . U . . .
N2 N 0.5435(4) 0.6696(3) 0.6232(3) 0.0314(9) Uani 1 1 d . . . . .
N1 N 0.4270(4) 0.5946(3) 0.6848(2) 0.0322(10) Uani 1 1 d . . . . .
N4 N 0.6865(4) 0.4881(3) 0.6832(3) 0.0401(11) Uani 1 1 d . . . . .
N3 N 0.4474(4) 0.3992(3) 0.6505(3) 0.0409(11) Uani 1 1 d . . . . .
C13 C 0.4659(4) 0.6680(3) 0.6679(3) 0.0308(11) Uani 1 1 d . . . . .
H13 H 0.439336 0.718853 0.686976 0.037 Uiso 1 1 calc R U . . .
O1 O 0.613(2) 0.4953(12) 0.5061(16) 0.057(5) Uani 0.4 1 d . U P A 1
C14 C 0.5757(5) 0.7458(3) 0.5924(3) 0.0312(11) Uani 1 1 d . . . . .
O2 O 0.5914(5) 0.4299(4) 0.5173(3) 0.0674(14) Uani 1 1 d . . . . .
C15 C 0.4985(5) 0.8006(3) 0.5491(3) 0.0381(13) Uani 1 1 d . . . . .
C12 C 0.3450(4) 0.5866(3) 0.7331(3) 0.0326(11) Uani 1 1 d . . . . .
C22 C 0.6903(5) 0.7632(4) 0.6015(3) 0.0366(12) Uani 1 1 d . . . . .
C8 C 0.3734(5) 0.6002(4) 0.8143(3) 0.0387(12) Uani 1 1 d . . . . .
C4 C 0.2402(5) 0.5564(4) 0.7002(3) 0.0398(13) Uani 1 1 d . . . . .
C7 C 0.2941(6) 0.5826(4) 0.8605(4) 0.0484(15) Uani 1 1 d . . . . .
H7 H 0.312126 0.591647 0.915297 0.058 Uiso 1 1 calc R U . . .
C16 C 0.3754(5) 0.7813(4) 0.5285(3) 0.0434(14) Uani 1 1 d . . . . .
H16 H 0.364122 0.722931 0.547596 0.052 Uiso 1 1 calc R U . . .
C19 C 0.5382(6) 0.8754(4) 0.5204(4) 0.0478(15) Uani 1 1 d . . . . .
H19 H 0.486440 0.914289 0.492917 0.057 Uiso 1 1 calc R U . . .
C23 C 0.7742(5) 0.7037(4) 0.6475(4) 0.0452(14) Uani 1 1 d . . . . .
H23 H 0.737809 0.647246 0.648037 0.054 Uiso 1 1 calc R U . . .
C2 C 0.2062(5) 0.5423(4) 0.6127(4) 0.0487(15) Uani 1 1 d . . . . .
H2 H 0.275372 0.529459 0.591976 0.058 Uiso 1 1 calc R U . . .
C21 C 0.7244(6) 0.8379(4) 0.5707(4) 0.0476(15) Uani 1 1 d . . . . .
H21 H 0.801377 0.850446 0.577190 0.057 Uiso 1 1 calc R U . . .
C9 C 0.4878(5) 0.6340(4) 0.8542(4) 0.0454(14) Uani 1 1 d . . . . .
H9 H 0.534872 0.638841 0.812958 0.054 Uiso 1 1 calc R U . . .
C20 C 0.6485(7) 0.8938(4) 0.5309(4) 0.0546(18) Uani 1 1 d . . . . .
H20 H 0.672889 0.944921 0.510812 0.065 Uiso 1 1 calc R U . . .
C26 C 0.4410(6) 0.3939(4) 0.7281(4) 0.0514(16) Uani 1 1 d . . . . .
H26 H 0.476407 0.436475 0.762238 0.062 Uiso 1 1 calc R U . . .
C6 C 0.1907(6) 0.5525(5) 0.8286(4) 0.0523(16) Uani 1 1 d . . . . .
H6 H 0.138102 0.540795 0.861151 0.063 Uiso 1 1 calc R U . . .
C5 C 0.1636(5) 0.5395(4) 0.7490(4) 0.0481(15) Uani 1 1 d . . . . .
H5 H 0.092034 0.518756 0.727037 0.058 Uiso 1 1 calc R U . . .
C27 C 0.3868(7) 0.3309(5) 0.7592(5) 0.068(2) Uani 1 1 d . . . . .
H27 H 0.379095 0.331853 0.812582 0.081 Uiso 1 1 calc R U . . .
C30 C 0.4034(7) 0.3342(4) 0.6062(4) 0.0606(19) Uani 1 1 d . . . . .
H30 H 0.404561 0.335447 0.551730 0.073 Uiso 1 1 calc R U . . .
C35 C 0.7669(6) 0.4387(5) 0.6586(4) 0.0565(16) Uani 1 1 d . . . . .
H35 H 0.755052 0.417335 0.606711 0.068 Uiso 1 1 calc R U . . .
C3 C 0.1578(6) 0.6218(5) 0.5731(5) 0.066(2) Uani 1 1 d . . . . .
H3A H 0.084476 0.632059 0.586287 0.099 Uiso 1 1 calc R U . . .
H3B H 0.150642 0.615523 0.516312 0.099 Uiso 1 1 calc R U . . .
H3C H 0.206782 0.669531 0.590778 0.099 Uiso 1 1 calc R U . . .
C31 C 0.7138(8) 0.5153(5) 0.7575(4) 0.0612(18) Uani 1 1 d . . . . .
H31 H 0.660842 0.544623 0.781211 0.073 Uiso 1 1 calc R U . . .
C17 C 0.3056(6) 0.8412(4) 0.5689(4) 0.0520(16) Uani 1 1 d . . . . .
H17A H 0.326146 0.834591 0.625682 0.078 Uiso 1 1 calc R U . . .
H17B H 0.226800 0.827875 0.552320 0.078 Uiso 1 1 calc R U . . .
H17C H 0.319324 0.899595 0.554524 0.078 Uiso 1 1 calc R U . . .
C18 C 0.3335(6) 0.7819(5) 0.4399(4) 0.0593(18) Uani 1 1 d . . . . .
H18A H 0.339663 0.839056 0.419659 0.089 Uiso 1 1 calc R U . . .
H18B H 0.255697 0.763876 0.428871 0.089 Uiso 1 1 calc R U . . .
H18C H 0.378333 0.743019 0.414639 0.089 Uiso 1 1 calc R U . . .
C11 C 0.5457(7) 0.5710(6) 0.9161(4) 0.066(2) Uani 1 1 d . . . . .
H11A H 0.508996 0.572149 0.961735 0.099 Uiso 1 1 calc R U . . .
H11B H 0.623794 0.586910 0.932008 0.099 Uiso 1 1 calc R U . . .
H11C H 0.540977 0.513986 0.893875 0.099 Uiso 1 1 calc R U . . .
C1 C 0.1275(8) 0.4683(6) 0.5909(5) 0.076(2) Uani 1 1 d . . . . .
H1A H 0.159422 0.417416 0.618089 0.115 Uiso 1 1 calc R U . . .
H1B H 0.116408 0.459093 0.534279 0.115 Uiso 1 1 calc R U . . .
H1C H 0.056051 0.480833 0.606179 0.115 Uiso 1 1 calc R U . . .
C10 C 0.4775(6) 0.7215(5) 0.8872(5) 0.068(2) Uani 1 1 d . . . . .
H10A H 0.439291 0.758637 0.845842 0.102 Uiso 1 1 calc R U . . .
H10B H 0.551679 0.744018 0.907278 0.102 Uiso 1 1 calc R U . . .
H10C H 0.434938 0.718492 0.929691 0.102 Uiso 1 1 calc R U . . .
C28 C 0.3450(8) 0.2681(6) 0.7123(5) 0.084(3) Uani 1 1 d . . . . .
H28 H 0.306088 0.223618 0.732209 0.101 Uiso 1 1 calc R U . . .
C25 C 0.8049(9) 0.7332(7) 0.7312(5) 0.098(3) Uani 1 1 d . . . . .
H25A H 0.839247 0.789142 0.732524 0.146 Uiso 1 1 calc R U . . .
H25B H 0.857413 0.693220 0.760837 0.146 Uiso 1 1 calc R U . . .
H25C H 0.737934 0.736238 0.754587 0.146 Uiso 1 1 calc R U . . .
C29 C 0.3572(8) 0.2666(5) 0.6360(5) 0.077(3) Uani 1 1 d . . . . .
H29 H 0.333710 0.218951 0.604151 0.092 Uiso 1 1 calc R U . . .
C34 C 0.8619(7) 0.4210(6) 0.7082(7) 0.081(2) Uani 1 1 d . . . . .
H34 H 0.915873 0.386829 0.690224 0.097 Uiso 1 1 calc R U . . .
C24 C 0.8777(7) 0.6920(7) 0.6120(6) 0.093(3) Uani 1 1 d . . . . .
H24A H 0.856813 0.670261 0.558642 0.139 Uiso 1 1 calc R U . . .
H24B H 0.927466 0.651698 0.643668 0.139 Uiso 1 1 calc R U . . .
H24C H 0.915557 0.746313 0.610958 0.139 Uiso 1 1 calc R U . . .
C33 C 0.8813(9) 0.4469(7) 0.7748(7) 0.093(3) Uani 1 1 d . . . . .
H33 H 0.944904 0.427097 0.809642 0.112 Uiso 1 1 calc R U . . .
C32 C 0.8170(12) 0.5006(7) 0.7985(7) 0.122(5) Uani 1 1 d . . . . .
H32 H 0.841993 0.530830 0.845538 0.146 Uiso 1 1 calc R U . . .
O1A O 0.6270(12) 0.5230(6) 0.5036(9) 0.039(2) Uani 0.6 1 d . . P A 2

loop_
_atom_site_aniso_label
_atom_site_aniso_U_11
_atom_site_aniso_U_22
_atom_site_aniso_U_33
_atom_site_aniso_U_23
_atom_site_aniso_U_13
_atom_site_aniso_U_12
Yb1 0.04272(15) 0.02849(14) 0.03797(15) -0.00097(10) 0.02208(10) 0.00124(10)
N2 0.033(2) 0.032(2) 0.032(2) 0.0013(19) 0.0134(18) -0.0001(18)
N1 0.040(2) 0.029(2) 0.032(2) 0.0014(18) 0.019(2) -0.0028(18)
N4 0.040(3) 0.033(2) 0.049(3) 0.003(2) 0.014(2) -0.002(2)
N3 0.052(3) 0.029(2) 0.048(3) 0.001(2) 0.025(2) -0.002(2)
C13 0.035(3) 0.033(3) 0.026(2) -0.003(2) 0.008(2) 0.002(2)
O1 0.075(12) 0.046(7) 0.061(9) 0.004(9) 0.041(8) 0.026(8)
C14 0.042(3) 0.027(2) 0.029(3) -0.003(2) 0.017(2) -0.006(2)
O2 0.079(4) 0.056(3) 0.070(3) -0.007(3) 0.022(3) 0.010(3)
C15 0.057(4) 0.028(3) 0.032(3) -0.002(2) 0.017(3) 0.000(2)
C12 0.038(3) 0.030(3) 0.035(3) -0.002(2) 0.020(2) 0.002(2)
C22 0.048(3) 0.035(3) 0.033(3) -0.006(2) 0.023(3) -0.009(2)
C8 0.043(3) 0.036(3) 0.042(3) 0.001(2) 0.022(3) 0.001(2)
C4 0.040(3) 0.038(3) 0.045(3) -0.007(3) 0.020(3) -0.001(3)
C7 0.062(4) 0.050(4) 0.038(3) -0.002(3) 0.023(3) 0.000(3)
C16 0.051(3) 0.040(3) 0.039(3) 0.004(3) 0.007(3) 0.007(3)
C19 0.076(4) 0.030(3) 0.043(3) 0.008(3) 0.026(3) 0.004(3)
C23 0.041(3) 0.045(3) 0.053(4) 0.000(3) 0.018(3) -0.006(3)
C2 0.036(3) 0.061(4) 0.051(4) -0.006(3) 0.016(3) 0.002(3)
C21 0.056(4) 0.046(3) 0.049(4) -0.008(3) 0.032(3) -0.017(3)
C9 0.053(4) 0.048(4) 0.037(3) -0.004(3) 0.014(3) -0.003(3)
C20 0.089(5) 0.030(3) 0.055(4) 0.001(3) 0.040(4) -0.009(3)
C26 0.063(4) 0.048(4) 0.048(4) 0.001(3) 0.023(3) 0.002(3)
C6 0.053(4) 0.055(4) 0.060(4) 0.002(3) 0.039(3) -0.005(3)
C5 0.043(3) 0.052(4) 0.056(4) -0.008(3) 0.028(3) -0.007(3)
C27 0.081(5) 0.061(5) 0.071(5) 0.019(4) 0.041(4) 0.004(4)
C30 0.086(5) 0.043(4) 0.060(4) -0.009(3) 0.034(4) -0.006(4)
C35 0.059(4) 0.050(4) 0.065(4) -0.009(3) 0.022(3) 0.008(3)
C3 0.060(4) 0.075(5) 0.064(5) 0.008(4) 0.016(4) -0.003(4)
C31 0.089(5) 0.048(4) 0.053(3) 0.008(3) 0.029(3) 0.011(4)
C17 0.062(4) 0.044(3) 0.053(4) 0.001(3) 0.016(3) 0.011(3)
C18 0.067(5) 0.066(5) 0.042(4) -0.003(3) 0.001(3) 0.013(4)
C11 0.064(5) 0.084(6) 0.048(4) -0.001(4) 0.006(3) -0.009(4)
C1 0.090(6) 0.070(5) 0.068(5) -0.022(4) 0.011(5) -0.016(5)
C10 0.063(5) 0.064(5) 0.081(5) -0.025(4) 0.021(4) -0.018(4)
C28 0.098(7) 0.078(6) 0.086(6) -0.012(5) 0.045(5) -0.023(5)
C25 0.107(8) 0.109(8) 0.069(6) 0.002(6) -0.003(5) 0.021(6)
C29 0.117(7) 0.049(4) 0.074(5) -0.011(4) 0.042(5) -0.033(5)
C34 0.051(4) 0.066(5) 0.125(6) 0.015(5) 0.011(4) 0.003(4)
C24 0.070(6) 0.105(8) 0.113(8) 0.017(6) 0.043(6) 0.010(5)
C33 0.079(6) 0.085(6) 0.110(6) 0.033(5) 0.001(5) -0.008(5)
C32 0.163(9) 0.067(6) 0.106(8) -0.027(5) -0.059(7) 0.036(6)
O1A 0.052(5) 0.024(5) 0.049(5) 0.007(4) 0.030(4) -0.011(4)

loop_
_atom_type_symbol
_atom_type_description
_atom_type_scat_dispersion_real
_atom_type_scat_dispersion_imag
_atom_type_scat_source
C C 0.0033 0.0016 'International Tables Vol C Tables 4.2.6.8 and 6.1.1.4'
H H 0.0000 0.0000 'International Tables Vol C Tables 4.2.6.8 and 6.1.1.4'
N N 0.0061 0.0033 'International Tables Vol C Tables 4.2.6.8 and 6.1.1.4'
O O 0.0106 0.0060 'International Tables Vol C Tables 4.2.6.8 and 6.1.1.4'
Yb Yb -0.3850 5.5486 'International Tables Vol C Tables 4.2.6.8 and 6.1.1.4'

loop_
_geom_angle_atom_site_label_1
_geom_angle_atom_site_label_2
_geom_angle_atom_site_label_3
_geom_angle
_geom_angle_site_symmetry_1
_geom_angle_site_symmetry_3
_geom_angle_publ_flag
N2 Yb1 Yb1 115.34(10) . 3_666 ?
N2 Yb1 N4 88.83(15) . . ?
N1 Yb1 Yb1 142.22(11) . 3_666 ?
N1 Yb1 N2 55.70(14) . . ?
N1 Yb1 N4 94.81(16) . . ?
N4 Yb1 Yb1 122.68(12) . 3_666 ?
N3 Yb1 Yb1 105.95(12) . 3_666 ?
N3 Yb1 N2 135.61(15) . . ?
N3 Yb1 N1 81.79(15) . . ?
N3 Yb1 N4 82.01(17) . . ?
O1 Yb1 Yb1 41.1(6) 3_666 3_666 ?
O1 Yb1 Yb1 41.2(8) . 3_666 ?
O1 Yb1 N2 111.4(5) 3_666 . ?
O1 Yb1 N2 106.2(6) . . ?
O1 Yb1 N1 161.9(6) . . ?
O1 Yb1 N1 103.9(6) 3_666 . ?
O1 Yb1 N4 83.5(8) . . ?
O1 Yb1 N4 157.8(6) 3_666 . ?
O1 Yb1 N3 88.9(6) 3_666 . ?
O1 Yb1 N3 115.6(5) . . ?
O1 Yb1 O1 82.3(10) . 3_666 ?
O1 Yb1 O2 29.1(5) . . ?
O1 Yb1 O2 78.5(6) 3_666 . ?
O1 Yb1 O2 79.0(7) . 3_666 ?
O1 Yb1 O2 29.3(5) 3_666 3_666 ?
O1 Yb1 O1A 11.6(6) 3_666 3_666 ?
O1 Yb1 O1A 84.5(9) . 3_666 ?
O2 Yb1 Yb1 44.58(15) . 3_666 ?
O2 Yb1 Yb1 45.09(13) 3_666 3_666 ?
O2 Yb1 N2 134.74(18) . . ?
O2 Yb1 N2 84.23(18) 3_666 . ?
O2 Yb1 N1 97.98(17) 3_666 . ?
O2 Yb1 N1 168.06(18) . . ?
O2 Yb1 N4 158.49(19) 3_666 . ?
O2 Yb1 N4 80.82(19) . . ?
O2 Yb1 N3 116.9(2) 3_666 . ?
O2 Yb1 N3 86.58(19) . . ?
O2 Yb1 O2 89.7(2) 3_666 . ?
O2 Yb1 O1A 41.0(3) 3_666 3_666 ?
O2 Yb1 O1A 75.0(4) . 3_666 ?
O1A Yb1 N2 93.9(3) . . ?
O1A Yb1 N2 121.9(3) 3_666 . ?
O1A Yb1 N1 149.6(3) . . ?
O1A Yb1 N1 105.0(4) 3_666 . ?
O1A Yb1 N4 149.1(3) 3_666 . ?
O1A Yb1 N4 83.7(4) . . ?
O1A Yb1 N3 77.7(3) 3_666 . ?
O1A Yb1 N3 127.6(3) . . ?
O1A Yb1 O2 41.4(3) . . ?
O1A Yb1 O1A 90.4(5) . 3_666 ?
C13 N2 Yb1 92.0(3) . . ?
C13 N2 C14 121.1(4) . . ?
C14 N2 Yb1 141.1(3) . . ?
C13 N1 Yb1 92.8(3) . . ?
C13 N1 C12 122.2(4) . . ?
C12 N1 Yb1 143.6(3) . . ?
C35 N4 Yb1 119.0(4) . . ?
C31 N4 Yb1 126.7(5) . . ?
C31 N4 C35 114.2(6) . . ?
C26 N3 Yb1 124.3(4) . . ?
C30 N3 Yb1 119.8(4) . . ?
C30 N3 C26 115.6(5) . . ?
N2 C13 H13 120.9 . . ?
N1 C13 N2 118.2(5) . . ?
N1 C13 H13 120.9 . . ?
Yb1 O1 Yb1 97.7(10) . 3_666 ?
O2 O1 Yb1 81.4(15) . 3_666 ?
O2 O1 Yb1 82.6(12) . . ?
N2 C14 C22 117.8(5) . . ?
C15 C14 N2 122.0(5) . . ?
C15 C14 C22 120.1(5) . . ?
Yb1 O2 Yb1 90.3(2) 3_666 . ?
O1 O2 Yb1 69.3(15) . 3_666 ?
O1 O2 Yb1 68.3(12) . . ?
O1A O2 Yb1 68.5(6) . . ?
C14 C15 C16 123.3(5) . . ?
C14 C15 C19 118.0(6) . . ?
C19 C15 C16 118.6(6) . . ?
C8 C12 N1 120.2(5) . . ?
C4 C12 N1 118.9(5) . . ?
C4 C12 C8 120.5(5) . . ?
C14 C22 C23 120.4(5) . . ?
C21 C22 C14 118.9(6) . . ?
C21 C22 C23 120.7(5) . . ?
C12 C8 C9 123.0(5) . . ?
C7 C8 C12 118.3(5) . . ?
C7 C8 C9 118.7(5) . . ?
C12 C4 C2 121.9(5) . . ?
C12 C4 C5 119.0(5) . . ?
C5 C4 C2 119.0(6) . . ?
C8 C7 H7 119.2 . . ?
C6 C7 C8 121.6(6) . . ?
C6 C7 H7 119.2 . . ?
C15 C16 H16 107.4 . . ?
C15 C16 C17 112.3(5) . . ?
C15 C16 C18 112.0(5) . . ?
C17 C16 H16 107.4 . . ?
C17 C16 C18 110.1(5) . . ?
C18 C16 H16 107.4 . . ?
C15 C19 H19 118.9 . . ?
C20 C19 C15 122.2(6) . . ?
C20 C19 H19 118.9 . . ?
C22 C23 H23 107.5 . . ?
C22 C23 C24 113.6(6) . . ?
C25 C23 C22 110.2(6) . . ?
C25 C23 H23 107.5 . . ?
C25 C23 C24 110.4(7) . . ?
C24 C23 H23 107.5 . . ?
C4 C2 H2 107.1 . . ?
C4 C2 C1 114.3(6) . . ?
C3 C2 C4 110.5(6) . . ?
C3 C2 H2 107.1 . . ?
C3 C2 C1 110.5(7) . . ?
C1 C2 H2 107.1 . . ?
C22 C21 H21 119.4 . . ?
C20 C21 C22 121.2(6) . . ?
C20 C21 H21 119.4 . . ?
C8 C9 H9 107.4 . . ?
C8 C9 C11 110.8(6) . . ?
C11 C9 H9 107.4 . . ?
C10 C9 C8 110.9(5) . . ?
C10 C9 H9 107.4 . . ?
C10 C9 C11 112.7(6) . . ?
C19 C20 C21 119.5(6) . . ?
C19 C20 H20 120.3 . . ?
C21 C20 H20 120.3 . . ?
N3 C26 H26 118.2 . . ?
C27 C26 N3 123.6(7) . . ?
C27 C26 H26 118.2 . . ?
C7 C6 H6 120.2 . . ?
C7 C6 C5 119.7(6) . . ?
C5 C6 H6 120.2 . . ?
C4 C5 H5 119.6 . . ?
C6 C5 C4 120.9(6) . . ?
C6 C5 H5 119.6 . . ?
C26 C27 H27 121.1 . . ?
C28 C27 C26 117.8(8) . . ?
C28 C27 H27 121.1 . . ?
N3 C30 H30 118.7 . . ?
N3 C30 C29 122.6(7) . . ?
C29 C30 H30 118.7 . . ?
N4 C35 H35 120.0 . . ?
C34 C35 N4 120.0(7) . . ?
C34 C35 H35 120.0 . . ?
C2 C3 H3A 109.5 . . ?
C2 C3 H3B 109.5 . . ?
C2 C3 H3C 109.5 . . ?
H3A C3 H3B 109.5 . . ?
H3A C3 H3C 109.5 . . ?
H3B C3 H3C 109.5 . . ?
N4 C31 H31 120.1 . . ?
N4 C31 C32 119.8(9) . . ?
C32 C31 H31 120.1 . . ?
C16 C17 H17A 109.5 . . ?
C16 C17 H17B 109.5 . . ?
C16 C17 H17C 109.5 . . ?
H17A C17 H17B 109.5 . . ?
H17A C17 H17C 109.5 . . ?
H17B C17 H17C 109.5 . . ?
C16 C18 H18A 109.5 . . ?
C16 C18 H18B 109.5 . . ?
C16 C18 H18C 109.5 . . ?
H18A C18 H18B 109.5 . . ?
H18A C18 H18C 109.5 . . ?
H18B C18 H18C 109.5 . . ?
C9 C11 H11A 109.5 . . ?
C9 C11 H11B 109.5 . . ?
C9 C11 H11C 109.5 . . ?
H11A C11 H11B 109.5 . . ?
H11A C11 H11C 109.5 . . ?
H11B C11 H11C 109.5 . . ?
C2 C1 H1A 109.5 . . ?
C2 C1 H1B 109.5 . . ?
C2 C1 H1C 109.5 . . ?
H1A C1 H1B 109.5 . . ?
H1A C1 H1C 109.5 . . ?
H1B C1 H1C 109.5 . . ?
C9 C10 H10A 109.5 . . ?
C9 C10 H10B 109.5 . . ?
C9 C10 H10C 109.5 . . ?
H10A C10 H10B 109.5 . . ?
H10A C10 H10C 109.5 . . ?
H10B C10 H10C 109.5 . . ?
C27 C28 H28 119.6 . . ?
C27 C28 C29 120.9(8) . . ?
C29 C28 H28 119.6 . . ?
C23 C25 H25A 109.5 . . ?
C23 C25 H25B 109.5 . . ?
C23 C25 H25C 109.5 . . ?
H25A C25 H25B 109.5 . . ?
H25A C25 H25C 109.5 . . ?
H25B C25 H25C 109.5 . . ?
C30 C29 C28 119.1(8) . . ?
C30 C29 H29 120.5 . . ?
C28 C29 H29 120.5 . . ?
C35 C34 H34 118.7 . . ?
C33 C34 C35 122.7(10) . . ?
C33 C34 H34 118.7 . . ?
C23 C24 H24A 109.5 . . ?
C23 C24 H24B 109.5 . . ?
C23 C24 H24C 109.5 . . ?
H24A C24 H24B 109.5 . . ?
H24A C24 H24C 109.5 . . ?
H24B C24 H24C 109.5 . . ?
C34 C33 H33 119.7 . . ?
C34 C33 C32 120.5(11) . . ?
C32 C33 H33 119.7 . . ?
C31 C32 H32 119.5 . . ?
C33 C32 C31 121.1(10) . . ?
C33 C32 H32 119.5 . . ?
Yb1 O1A Yb1 89.6(5) . 3_666 ?
O2 O1A Yb1 67.7(5) . 3_666 ?
O2 O1A Yb1 70.2(5) . . ?

loop_
_geom_bond_atom_site_label_1
_geom_bond_atom_site_label_2
_geom_bond_distance
_geom_bond_site_symmetry_2
_geom_bond_publ_flag
Yb1 Yb1 3.1521(8) 3_666 ?
Yb1 N2 2.432(4) . ?
Yb1 N1 2.424(4) . ?
Yb1 N4 2.470(5) . ?
Yb1 N3 2.418(5) . ?
Yb1 O1 2.09(2) . ?
Yb1 O1 2.09(3) 3_666 ?
Yb1 O2 2.212(6) 3_666 ?
Yb1 O2 2.233(5) . ?
Yb1 O1A 2.208(13) . ?
Yb1 O1A 2.266(15) 3_666 ?
N2 C13 1.333(6) . ?
N2 C14 1.405(7) . ?
N1 C13 1.310(7) . ?
N1 C12 1.426(6) . ?
N4 C35 1.384(8) . ?
N4 C31 1.346(9) . ?
N3 C26 1.368(8) . ?
N3 C30 1.340(9) . ?
C13 H13 0.9500 . ?
O1 O2 1.097(19) . ?
C14 C15 1.399(8) . ?
C14 C22 1.412(8) . ?
O2 O1A 1.569(9) . ?
C15 C16 1.517(9) . ?
C15 C19 1.405(8) . ?
C12 C8 1.409(8) . ?
C12 C4 1.392(8) . ?
C22 C23 1.512(9) . ?
C22 C21 1.395(8) . ?
C8 C7 1.395(8) . ?
C8 C9 1.543(9) . ?
C4 C2 1.519(9) . ?
C4 C5 1.400(8) . ?
C7 H7 0.9500 . ?
C7 C6 1.374(10) . ?
C16 H16 1.0000 . ?
C16 C17 1.531(9) . ?
C16 C18 1.533(9) . ?
C19 H19 0.9500 . ?
C19 C20 1.363(10) . ?
C23 H23 1.0000 . ?
C23 C25 1.511(11) . ?
C23 C24 1.517(10) . ?
C2 H2 1.0000 . ?
C2 C3 1.506(10) . ?
C2 C1 1.521(10) . ?
C21 H21 0.9500 . ?
C21 C20 1.377(10) . ?
C9 H9 1.0000 . ?
C9 C11 1.543(10) . ?
C9 C10 1.515(10) . ?
C20 H20 0.9500 . ?
C26 H26 0.9500 . ?
C26 C27 1.363(10) . ?
C6 H6 0.9500 . ?
C6 C5 1.379(10) . ?
C5 H5 0.9500 . ?
C27 H27 0.9500 . ?
C27 C28 1.330(12) . ?
C30 H30 0.9500 . ?
C30 C29 1.356(10) . ?
C35 H35 0.9500 . ?
C35 C34 1.348(11) . ?
C3 H3A 0.9800 . ?
C3 H3B 0.9800 . ?
C3 H3C 0.9800 . ?
C31 H31 0.9500 . ?
C31 C32 1.355(15) . ?
C17 H17A 0.9800 . ?
C17 H17B 0.9800 . ?
C17 H17C 0.9800 . ?
C18 H18A 0.9800 . ?
C18 H18B 0.9800 . ?
C18 H18C 0.9800 . ?
C11 H11A 0.9800 . ?
C11 H11B 0.9800 . ?
C11 H11C 0.9800 . ?
C1 H1A 0.9800 . ?
C1 H1B 0.9800 . ?
C1 H1C 0.9800 . ?
C10 H10A 0.9800 . ?
C10 H10B 0.9800 . ?
C10 H10C 0.9800 . ?
C28 H28 0.9500 . ?
C28 C29 1.361(11) . ?
C25 H25A 0.9800 . ?
C25 H25B 0.9800 . ?
C25 H25C 0.9800 . ?
C29 H29 0.9500 . ?
C34 H34 0.9500 . ?
C34 C33 1.210(14) . ?
C24 H24A 0.9800 . ?
C24 H24B 0.9800 . ?
C24 H24C 0.9800 . ?
C33 H33 0.9500 . ?
C33 C32 1.277(16) . ?
C32 H32 0.9500 . ?

loop_
_geom_torsion_atom_site_label_1
_geom_torsion_atom_site_label_2
_geom_torsion_atom_site_label_3
_geom_torsion_atom_site_label_4
_geom_torsion
_geom_torsion_site_symmetry_1
_geom_torsion_site_symmetry_2
_geom_torsion_site_symmetry_3
_geom_torsion_site_symmetry_4
_geom_torsion_publ_flag
Yb1 N2 C13 N1 11.2(5) . . . . ?
Yb1 N2 C14 C15 90.6(7) . . . . ?
Yb1 N2 C14 C22 -84.9(7) . . . . ?
Yb1 N1 C13 N2 -11.2(5) . . . . ?
Yb1 N1 C12 C8 124.6(6) . . . . ?
Yb1 N1 C12 C4 -48.6(8) . . . . ?
Yb1 N4 C35 C34 178.9(6) . . . . ?
Yb1 N4 C31 C32 -171.5(8) . . . . ?
Yb1 N3 C26 C27 169.1(6) . . . . ?
Yb1 N3 C30 C29 -175.4(7) . . . . ?
Yb1 O1 O2 Yb1 -99.0(7) 3_666 . . . ?
Yb1 O1 O2 Yb1 99.0(7) . . . 3_666 ?
Yb1 O2 O1A Yb1 98.0(3) 3_666 . . . ?
Yb1 O2 O1A Yb1 -98.0(3) . . . 3_666 ?
N2 C14 C15 C16 -2.9(8) . . . . ?
N2 C14 C15 C19 -179.9(5) . . . . ?
N2 C14 C22 C23 -3.7(7) . . . . ?
N2 C14 C22 C21 179.2(5) . . . . ?
N1 C12 C8 C7 -173.0(5) . . . . ?
N1 C12 C8 C9 7.3(8) . . . . ?
N1 C12 C4 C2 -7.8(8) . . . . ?
N1 C12 C4 C5 172.9(5) . . . . ?
N4 C35 C34 C33 -0.3(14) . . . . ?
N4 C31 C32 C33 -15.0(19) . . . . ?
N3 C26 C27 C28 5.2(12) . . . . ?
N3 C30 C29 C28 6.6(15) . . . . ?
C13 N2 C14 C15 -53.5(7) . . . . ?
C13 N2 C14 C22 131.0(5) . . . . ?
C13 N1 C12 C8 -73.0(7) . . . . ?
C13 N1 C12 C4 113.8(6) . . . . ?
C14 N2 C13 N1 169.5(5) . . . . ?
C14 C15 C16 C17 113.5(6) . . . . ?
C14 C15 C16 C18 -121.9(6) . . . . ?
C14 C15 C19 C20 2.7(9) . . . . ?
C14 C22 C23 C25 -94.6(8) . . . . ?
C14 C22 C23 C24 141.1(7) . . . . ?
C14 C22 C21 C20 -0.9(9) . . . . ?
C15 C14 C22 C23 -179.3(5) . . . . ?
C15 C14 C22 C21 3.6(8) . . . . ?
C15 C19 C20 C21 0.0(9) . . . . ?
C12 N1 C13 N2 179.1(5) . . . . ?
C12 C8 C7 C6 0.1(9) . . . . ?
C12 C8 C9 C11 -121.2(6) . . . . ?
C12 C8 C9 C10 112.8(7) . . . . ?
C12 C4 C2 C3 -88.2(7) . . . . ?
C12 C4 C2 C1 146.5(7) . . . . ?
C12 C4 C5 C6 0.2(10) . . . . ?
C22 C14 C15 C16 172.5(5) . . . . ?
C22 C14 C15 C19 -4.5(8) . . . . ?
C22 C21 C20 C19 -0.9(9) . . . . ?
C8 C12 C4 C2 179.0(5) . . . . ?
C8 C12 C4 C5 -0.3(9) . . . . ?
C8 C7 C6 C5 -0.2(11) . . . . ?
C4 C12 C8 C7 0.1(8) . . . . ?
C4 C12 C8 C9 -179.7(5) . . . . ?
C7 C8 C9 C11 59.0(8) . . . . ?
C7 C8 C9 C10 -67.0(8) . . . . ?
C7 C6 C5 C4 0.1(11) . . . . ?
C16 C15 C19 C20 -174.4(6) . . . . ?
C19 C15 C16 C17 -69.5(7) . . . . ?
C19 C15 C16 C18 55.0(7) . . . . ?
C23 C22 C21 C20 -177.9(6) . . . . ?
C2 C4 C5 C6 -179.2(6) . . . . ?
C21 C22 C23 C25 82.4(8) . . . . ?
C21 C22 C23 C24 -42.0(9) . . . . ?
C9 C8 C7 C6 179.9(6) . . . . ?
C26 N3 C30 C29 -1.1(11) . . . . ?
C26 C27 C28 C29 0.7(15) . . . . ?
C5 C4 C2 C3 91.2(7) . . . . ?
C5 C4 C2 C1 -34.2(9) . . . . ?
C27 C28 C29 C30 -6.3(16) . . . . ?
C30 N3 C26 C27 -4.9(10) . . . . ?
C35 N4 C31 C32 6.4(11) . . . . ?
C35 C34 C33 C32 -8.0(19) . . . . ?
C31 N4 C35 C34 0.8(10) . . . . ?
C34 C33 C32 C31 16(2) . . . . ?
